data_4504485
loop_
_publ_author_name
'Nu\~nez, Jose E.'
'Khuong, Tinh-Alfredo V.'
'Campos, Luis M.'
'Farf\'an, Norberto'
'Dang, Hung'
'Karlen, Steven D.'
'Garcia-Garibay, Miguel A.'

_publ_section_title
;
 Crystal Phases and Phase Transitions in a Highly Polymorphogenic
 Solid-State Molecular Gyroscope withmeta-Methoxytrityl Frames
;
_journal_issue 4
_journal_name_full 'Crystal Growth &amp; Design'
_journal_page_first 866
_journal_paper_doi 10.1021/cg050155o
_journal_volume 6
_journal_year 2006
_chemical_formula_moiety 'C54 H46 O6, C6 H6'
_chemical_formula_sum 'C60 H52 O6'
_chemical_formula_weight 869.02
_chemical_name_systematic
; 
 ? 
;
_space_group_IT_number 2
_symmetry_cell_setting triclinic
_symmetry_space_group_name_Hall '-P 1'
_symmetry_space_group_name_H-M 'P -1'
_atom_sites_solution_hydrogens geom
_atom_sites_solution_primary direct
_atom_sites_solution_secondary difmap
_audit_creation_method SHELXL-97
_cell_angle_alpha 77.320(2)
_cell_angle_beta 82.054(2)
_cell_angle_gamma 73.833(2)
_cell_formula_units_Z 1
_cell_length_a 6.9849(10)
_cell_length_b 10.1656(15)
_cell_length_c 17.697(3)
_cell_measurement_reflns_used 3196
_cell_measurement_temperature 100(2)
_cell_measurement_theta_max 27.618
_cell_measurement_theta_min 2.363
_cell_volume 1173.5(3)
_computing_cell_refinement 'Bruker SMART'
_computing_data_collection 'Bruker SMART'
_computing_data_reduction 'Bruker SAINT'
_computing_molecular_graphics 'Bruker SHELXTL'
_computing_publication_material 'Bruker SHELXTL'
_computing_structure_refinement 'SHELXL-97 (Sheldrick, 1997)'
_computing_structure_solution 'SHELXS-97 (Sheldrick, 1990)'
_diffrn_ambient_temperature 100(2)
_diffrn_measured_fraction_theta_full 0.991
_diffrn_measured_fraction_theta_max 0.926
_diffrn_measurement_device_type 'CCD area detector'
_diffrn_measurement_method 'phi and omega scans'
_diffrn_radiation_monochromator graphite
_diffrn_radiation_source 'fine-focus sealed tube'
_diffrn_radiation_type MoK\a
_diffrn_radiation_wavelength 0.71073
_diffrn_reflns_av_R_equivalents 0.0446
_diffrn_reflns_av_sigmaI/netI 0.0990
_diffrn_reflns_limit_h_max 9
_diffrn_reflns_limit_h_min -9
_diffrn_reflns_limit_k_max 13
_diffrn_reflns_limit_k_min -12
_diffrn_reflns_limit_l_max 22
_diffrn_reflns_limit_l_min -23
_diffrn_reflns_number 10321
_diffrn_reflns_theta_full 26.00
_diffrn_reflns_theta_max 28.33
_diffrn_reflns_theta_min 2.12
_exptl_absorpt_coefficient_mu 0.078
_exptl_absorpt_correction_T_max 0.9852
_exptl_absorpt_correction_T_min 0.9747
_exptl_absorpt_correction_type multi-scan
_exptl_absorpt_process_details 'Sadabs (Bruker)'
_exptl_crystal_colour colorless
_exptl_crystal_density_diffrn 1.230
_exptl_crystal_density_method 'not measured'
_exptl_crystal_description thick
_exptl_crystal_F_000 460
_exptl_crystal_size_max 0.35
_exptl_crystal_size_mid 0.20
_exptl_crystal_size_min 0.10
_refine_diff_density_max 0.558
_refine_diff_density_min -0.298
_refine_diff_density_rms 0.064
_refine_ls_extinction_method none
_refine_ls_goodness_of_fit_ref 0.962
_refine_ls_hydrogen_treatment constr
_refine_ls_matrix_type full
_refine_ls_number_parameters 301
_refine_ls_number_reflns 5423
_refine_ls_number_restraints 0
_refine_ls_restrained_S_all 0.962
_refine_ls_R_factor_all 0.1348
_refine_ls_R_factor_gt 0.0611
_refine_ls_shift/su_max 0.000
_refine_ls_shift/su_mean 0.000
_refine_ls_structure_factor_coef Fsqd
_refine_ls_weighting_details 'calc w=1/[\s^2^(Fo^2^)+(0.0947P)^2^+0.0000P] where P=(Fo^2^+2Fc^2^)/3'
_refine_ls_weighting_scheme calc
_refine_ls_wR_factor_gt 0.1437
_refine_ls_wR_factor_ref 0.1753
_reflns_number_gt 2911
_reflns_number_total 5423
_reflns_threshold_expression >2sigma(I)
_cod_data_source_file cg050155osi20050415_023718.cif
_cod_data_source_block gg1503sm
_cod_depositor_comments
;
The following automatic conversions were performed:

'_symmetry_cell_setting' value 'Triclinic' changed to 'triclinic'
according to /home/saulius/struct/CIF-dictionaries/cif_core.dic
dictionary named 'cif_core.dic' version 2.4.1 from 2010-06-29.

Automatic conversion script
Id: cif_fix_values 1715 2011-07-08 13:25:40Z adriana 
;
_cod_original_cell_volume 1173.4(3)
_cod_original_sg_symbol_H-M P-1
_cod_database_code 4504485

loop_
_symmetry_equiv_pos_as_xyz
'x, y, z'
'-x, -y, -z'

loop_
_atom_site_label
_atom_site_type_symbol
_atom_site_fract_x
_atom_site_fract_y
_atom_site_fract_z
_atom_site_U_iso_or_equiv
_atom_site_adp_type
_atom_site_occupancy
_atom_site_symmetry_multiplicity
_atom_site_calc_flag
_atom_site_refinement_flags
O1 O 1.0522(3) -0.2472(2) 0.11706(11) 0.0398(5) Uani 1 1 d .
O2 O 0.3425(3) 0.39389(19) 0.00346(10) 0.0373(5) Uani 1 1 d .
O3 O 0.4678(2) 0.53267(17) 0.32808(10) 0.0316(4) Uani 1 1 d .
C1 C 0.2004(4) -0.0690(3) 0.50406(14) 0.0277(6) Uani 1 1 d .
H1 H 0.3378 -0.1168 0.5071 0.033 Uiso 1 1 calc R
C2 C -0.0659(4) 0.0913(3) 0.43247(14) 0.0276(6) Uani 1 1 d .
H2 H -0.1116 0.1536 0.3863 0.033 Uiso 1 1 calc R
C3 C 0.1385(3) 0.0220(2) 0.43589(14) 0.0226(5) Uani 1 1 d .
C4 C 0.2799(4) 0.0461(2) 0.36987(14) 0.0230(5) Uani 1 1 d .
C5 C 0.4005(3) 0.0648(2) 0.31632(14) 0.0236(5) Uani 1 1 d .
C6 C 0.5496(3) 0.0878(2) 0.24930(13) 0.0214(5) Uani 1 1 d .
C7 C 0.4411(3) 0.1218(2) 0.17368(13) 0.0215(5) Uani 1 1 d .
C8 C 0.4402(3) 0.2412(3) 0.11912(13) 0.0236(5) Uani 1 1 d .
H8 H 0.5089 0.3050 0.1271 0.028 Uiso 1 1 calc R
C9 C 0.3390(4) 0.2699(3) 0.05190(14) 0.0254(6) Uani 1 1 d .
C10 C 0.2441(4) 0.1752(3) 0.03815(14) 0.0272(6) Uani 1 1 d .
H10 H 0.1782 0.1929 -0.0079 0.033 Uiso 1 1 calc R
C11 C 0.2476(4) 0.0539(3) 0.09326(14) 0.0292(6) Uani 1 1 d .
H11 H 0.1839 -0.0120 0.0843 0.035 Uiso 1 1 calc R
C12 C 0.3420(3) 0.0272(3) 0.16088(14) 0.0246(6) Uani 1 1 d .
H12 H 0.3395 -0.0549 0.1985 0.030 Uiso 1 1 calc R
C13 C 0.7232(3) -0.0474(2) 0.25175(14) 0.0217(5) Uani 1 1 d .
C14 C 0.8103(3) -0.0951(2) 0.18485(15) 0.0251(6) Uani 1 1 d .
H14 H 0.7575 -0.0492 0.1365 0.030 Uiso 1 1 calc R
C15 C 0.9762(4) -0.2110(3) 0.18765(16) 0.0285(6) Uani 1 1 d .
C16 C 1.0526(4) -0.2788(3) 0.25842(16) 0.0324(6) Uani 1 1 d .
H16 H 1.1645 -0.3578 0.2608 0.039 Uiso 1 1 calc R
C17 C 0.9650(4) -0.2305(3) 0.32517(16) 0.0311(6) Uani 1 1 d .
H17 H 1.0176 -0.2764 0.3736 0.037 Uiso 1 1 calc R
C18 C 0.8009(4) -0.1157(3) 0.32270(15) 0.0269(6) Uani 1 1 d .
H18 H 0.7415 -0.0836 0.3692 0.032 Uiso 1 1 calc R
C19 C 0.6371(3) 0.2082(2) 0.25622(13) 0.0209(5) Uani 1 1 d .
C20 C 0.5221(3) 0.3186(2) 0.28981(13) 0.0217(5) Uani 1 1 d .
H20 H 0.3890 0.3185 0.3104 0.026 Uiso 1 1 calc R
C21 C 0.5972(3) 0.4290(2) 0.29401(14) 0.0231(5) Uani 1 1 d .
C22 C 0.7939(4) 0.4304(3) 0.26550(14) 0.0264(6) Uani 1 1 d .
H22 H 0.8474 0.5049 0.2692 0.032 Uiso 1 1 calc R
C23 C 0.9083(4) 0.3201(3) 0.23179(14) 0.0285(6) Uani 1 1 d .
H23 H 1.0420 0.3196 0.2120 0.034 Uiso 1 1 calc R
C24 C 0.8332(3) 0.2102(3) 0.22612(13) 0.0243(6) Uani 1 1 d .
H24 H 0.9142 0.1365 0.2019 0.029 Uiso 1 1 calc R
C25 C 1.2323(4) -0.3585(3) 0.1160(2) 0.0548(9) Uani 1 1 d .
H25A H 1.3362 -0.3367 0.1395 0.082 Uiso 1 1 calc R
H25B H 1.2780 -0.3687 0.0622 0.082 Uiso 1 1 calc R
H25C H 1.2053 -0.4458 0.1457 0.082 Uiso 1 1 calc R
C26 C 0.2401(4) 0.4304(3) -0.06578(16) 0.0446(8) Uani 1 1 d .
H26A H 0.2955 0.3586 -0.0975 0.067 Uiso 1 1 calc R
H26B H 0.2574 0.5204 -0.0954 0.067 Uiso 1 1 calc R
H26C H 0.0974 0.4371 -0.0519 0.067 Uiso 1 1 calc R
C27 C 0.5300(4) 0.6561(3) 0.32652(17) 0.0351(7) Uani 1 1 d .
H27A H 0.6473 0.6321 0.3563 0.053 Uiso 1 1 calc R
H27B H 0.4210 0.7233 0.3496 0.053 Uiso 1 1 calc R
H27C H 0.5643 0.6973 0.2726 0.053 Uiso 1 1 calc R
C1S C 0.2051(5) 0.4528(3) 0.48608(16) 0.0434(8) Uani 1 1 d .
H1S H 0.3459 0.4199 0.4767 0.052 Uiso 1 1 calc R
C2S C 0.1275(5) 0.5591(3) 0.52646(16) 0.0423(7) Uani 1 1 d .
H2S H 0.2146 0.6003 0.5445 0.051 Uiso 1 1 calc R
C3S C -0.0787(5) 0.6069(3) 0.54122(16) 0.0441(8) Uani 1 1 d .
H3S H -0.1324 0.6798 0.5698 0.053 Uiso 1 1 calc R

loop_
_atom_site_aniso_label
_atom_site_aniso_U_11
_atom_site_aniso_U_22
_atom_site_aniso_U_33
_atom_site_aniso_U_23
_atom_site_aniso_U_13
_atom_site_aniso_U_12
O1 0.0167(9) 0.0471(12) 0.0569(13) -0.0283(10) -0.0037(9) 0.0042(9)
O2 0.0363(11) 0.0449(12) 0.0317(10) 0.0052(9) -0.0116(9) -0.0175(9)
O3 0.0179(9) 0.0285(10) 0.0513(12) -0.0132(9) -0.0020(8) -0.0069(8)
C1 0.0139(12) 0.0360(15) 0.0318(14) -0.0043(12) -0.0003(11) -0.0066(11)
C2 0.0183(13) 0.0364(15) 0.0255(14) -0.0001(11) -0.0031(11) -0.0066(11)
C3 0.0192(12) 0.0251(13) 0.0252(13) -0.0054(11) 0.0020(10) -0.0097(10)
C4 0.0200(13) 0.0261(13) 0.0246(13) -0.0060(11) -0.0022(10) -0.0076(10)
C5 0.0179(13) 0.0251(13) 0.0271(13) -0.0037(11) -0.0047(11) -0.0040(10)
C6 0.0133(12) 0.0235(13) 0.0251(13) -0.0029(10) 0.0025(10) -0.0042(10)
C7 0.0072(11) 0.0285(13) 0.0262(13) -0.0069(11) 0.0015(9) -0.0004(10)
C8 0.0157(12) 0.0288(14) 0.0257(13) -0.0052(11) 0.0008(10) -0.0060(10)
C9 0.0208(13) 0.0277(13) 0.0241(13) 0.0007(11) 0.0004(10) -0.0057(10)
C10 0.0172(13) 0.0377(15) 0.0264(14) -0.0059(11) -0.0029(10) -0.0061(11)
C11 0.0188(13) 0.0352(15) 0.0332(15) -0.0060(12) -0.0010(11) -0.0073(11)
C12 0.0167(12) 0.0253(13) 0.0292(14) -0.0016(11) -0.0016(10) -0.0039(10)
C13 0.0125(12) 0.0220(12) 0.0306(14) -0.0021(11) -0.0021(10) -0.0066(10)
C14 0.0139(12) 0.0280(13) 0.0333(14) -0.0045(11) -0.0049(10) -0.0047(10)
C15 0.0131(12) 0.0308(14) 0.0438(16) -0.0116(12) -0.0030(11) -0.0054(11)
C16 0.0152(13) 0.0269(14) 0.0546(18) -0.0035(13) -0.0100(12) -0.0043(11)
C17 0.0194(13) 0.0301(14) 0.0408(16) 0.0069(12) -0.0118(12) -0.0076(11)
C18 0.0183(13) 0.0291(14) 0.0333(15) -0.0010(11) -0.0038(11) -0.0089(11)
C19 0.0142(12) 0.0254(13) 0.0227(12) 0.0010(10) -0.0048(10) -0.0072(10)
C20 0.0101(11) 0.0266(13) 0.0263(13) -0.0021(10) -0.0016(10) -0.0034(10)
C21 0.0146(12) 0.0244(13) 0.0276(13) -0.0019(11) -0.0044(10) -0.0016(10)
C22 0.0187(13) 0.0291(14) 0.0319(14) 0.0014(11) -0.0058(11) -0.0110(11)
C23 0.0158(12) 0.0347(15) 0.0314(14) 0.0013(12) 0.0011(11) -0.0079(11)
C24 0.0137(12) 0.0286(13) 0.0282(14) -0.0050(11) 0.0023(10) -0.0039(10)
C25 0.0200(15) 0.062(2) 0.083(3) -0.0400(19) -0.0047(16) 0.0090(15)
C26 0.0408(18) 0.0544(19) 0.0381(17) 0.0077(14) -0.0159(14) -0.0180(15)
C27 0.0258(14) 0.0277(15) 0.0548(18) -0.0101(13) -0.0075(13) -0.0081(12)
C1S 0.0374(17) 0.0481(19) 0.0415(17) -0.0024(15) -0.0026(14) -0.0111(15)
C2S 0.0458(19) 0.0472(19) 0.0364(17) -0.0051(14) -0.0063(14) -0.0170(15)
C3S 0.051(2) 0.0436(18) 0.0383(17) -0.0117(14) -0.0013(15) -0.0115(15)

loop_
_atom_type_symbol
_atom_type_description
_atom_type_scat_dispersion_real
_atom_type_scat_dispersion_imag
_atom_type_scat_source
C C 0.0033 0.0016 'International Tables Vol C Tables 4.2.6.8 and 6.1.1.4'
H H 0.0000 0.0000 'International Tables Vol C Tables 4.2.6.8 and 6.1.1.4'
O O 0.0106 0.0060 'International Tables Vol C Tables 4.2.6.8 and 6.1.1.4'

loop_
_geom_angle_atom_site_label_1
_geom_angle_atom_site_label_2
_geom_angle_atom_site_label_3
_geom_angle
_geom_angle_site_symmetry_1
_geom_angle_site_symmetry_3
C15 O1 C25 117.2(2) . .
C9 O2 C26 118.3(2) . .
C21 O3 C27 118.00(19) . .
C2 C1 C3 121.2(2) 2_556 .
C2 C1 H1 119.4 2_556 .
C3 C1 H1 119.4 . .
C1 C2 C3 120.3(2) 2_556 .
C1 C2 H2 119.8 2_556 .
C3 C2 H2 119.8 . .
C1 C3 C2 118.5(2) . .
C1 C3 C4 121.1(2) . .
C2 C3 C4 120.5(2) . .
C5 C4 C3 178.5(3) . .
C4 C5 C6 179.6(3) . .
C5 C6 C19 109.72(19) . .
C5 C6 C7 107.67(18) . .
C19 C6 C7 111.48(18) . .
C5 C6 C13 108.56(19) . .
C19 C6 C13 108.37(18) . .
C7 C6 C13 111.01(19) . .
C8 C7 C12 119.2(2) . .
C8 C7 C6 122.0(2) . .
C12 C7 C6 118.8(2) . .
C7 C8 C9 120.7(2) . .
C7 C8 H8 119.6 . .
C9 C8 H8 119.6 . .
O2 C9 C10 124.3(2) . .
O2 C9 C8 115.4(2) . .
C10 C9 C8 120.3(2) . .
C9 C10 C11 118.6(2) . .
C9 C10 H10 120.7 . .
C11 C10 H10 120.7 . .
C12 C11 C10 121.3(2) . .
C12 C11 H11 119.4 . .
C10 C11 H11 119.4 . .
C11 C12 C7 119.9(2) . .
C11 C12 H12 120.1 . .
C7 C12 H12 120.1 . .
C14 C13 C18 119.5(2) . .
C14 C13 C6 121.3(2) . .
C18 C13 C6 119.0(2) . .
C13 C14 C15 120.4(2) . .
C13 C14 H14 119.8 . .
C15 C14 H14 119.8 . .
O1 C15 C16 125.1(2) . .
O1 C15 C14 115.1(2) . .
C16 C15 C14 119.8(2) . .
C17 C16 C15 119.5(2) . .
C17 C16 H16 120.3 . .
C15 C16 H16 120.3 . .
C16 C17 C18 120.9(2) . .
C16 C17 H17 119.5 . .
C18 C17 H17 119.5 . .
C17 C18 C13 119.8(2) . .
C17 C18 H18 120.1 . .
C13 C18 H18 120.1 . .
C20 C19 C24 118.5(2) . .
C20 C19 C6 120.9(2) . .
C24 C19 C6 120.5(2) . .
C19 C20 C21 121.3(2) . .
C19 C20 H20 119.4 . .
C21 C20 H20 119.4 . .
O3 C21 C20 115.7(2) . .
O3 C21 C22 123.8(2) . .
C20 C21 C22 120.5(2) . .
C23 C22 C21 118.0(2) . .
C23 C22 H22 121.0 . .
C21 C22 H22 121.0 . .
C22 C23 C24 121.8(2) . .
C22 C23 H23 119.1 . .
C24 C23 H23 119.1 . .
C23 C24 C19 119.8(2) . .
C23 C24 H24 120.1 . .
C19 C24 H24 120.1 . .
O1 C25 H25A 109.5 . .
O1 C25 H25B 109.5 . .
H25A C25 H25B 109.5 . .
O1 C25 H25C 109.5 . .
H25A C25 H25C 109.5 . .
H25B C25 H25C 109.5 . .
O2 C26 H26A 109.5 . .
O2 C26 H26B 109.5 . .
H26A C26 H26B 109.5 . .
O2 C26 H26C 109.5 . .
H26A C26 H26C 109.5 . .
H26B C26 H26C 109.5 . .
O3 C27 H27A 109.5 . .
O3 C27 H27B 109.5 . .
H27A C27 H27B 109.5 . .
O3 C27 H27C 109.5 . .
H27A C27 H27C 109.5 . .
H27B C27 H27C 109.5 . .
C2S C1S C3S 120.2(3) . 2_566
C2S C1S H1S 119.9 . .
C3S C1S H1S 119.9 2_566 .
C1S C2S C3S 120.3(3) . .
C1S C2S H2S 119.9 . .
C3S C2S H2S 119.9 . .
C1S C3S C2S 119.5(3) 2_566 .
C1S C3S H3S 120.3 2_566 .
C2S C3S H3S 120.3 . .

loop_
_geom_bond_atom_site_label_1
_geom_bond_atom_site_label_2
_geom_bond_distance
_geom_bond_site_symmetry_2
O1 C15 1.374(3) .
O1 C25 1.440(3) .
O2 C9 1.364(3) .
O2 C26 1.430(3) .
O3 C21 1.374(3) .
O3 C27 1.431(3) .
C1 C2 1.382(3) 2_556
C1 C3 1.389(3) .
C1 H1 0.9500 .
C2 C1 1.382(3) 2_556
C2 C3 1.409(3) .
C2 H2 0.9500 .
C3 C4 1.446(3) .
C4 C5 1.197(3) .
C5 C6 1.489(3) .
C6 C19 1.546(3) .
C6 C7 1.554(3) .
C6 C13 1.556(3) .
C7 C8 1.374(3) .
C7 C12 1.401(3) .
C8 C9 1.402(3) .
C8 H8 0.9500 .
C9 C10 1.389(3) .
C10 C11 1.391(3) .
C10 H10 0.9500 .
C11 C12 1.384(3) .
C11 H11 0.9500 .
C12 H12 0.9500 .
C13 C14 1.377(3) .
C13 C18 1.396(3) .
C14 C15 1.401(3) .
C14 H14 0.9500 .
C15 C16 1.389(4) .
C16 C17 1.378(4) .
C16 H16 0.9500 .
C17 C18 1.387(3) .
C17 H17 0.9500 .
C18 H18 0.9500 .
C19 C20 1.384(3) .
C19 C24 1.403(3) .
C20 C21 1.385(3) .
C20 H20 0.9500 .
C21 C22 1.400(3) .
C22 C23 1.384(4) .
C22 H22 0.9500 .
C23 C24 1.387(3) .
C23 H23 0.9500 .
C24 H24 0.9500 .
C25 H25A 0.9800 .
C25 H25B 0.9800 .
C25 H25C 0.9800 .
C26 H26A 0.9800 .
C26 H26B 0.9800 .
C26 H26C 0.9800 .
C27 H27A 0.9800 .
C27 H27B 0.9800 .
C27 H27C 0.9800 .
C1S C2S 1.370(4) .
C1S C3S 1.388(4) 2_566
C1S H1S 0.9500 .
C2S C3S 1.393(4) .
C2S H2S 0.9500 .
C3S C1S 1.388(4) 2_566
C3S H3S 0.9500 .

loop_
_geom_torsion_atom_site_label_1
_geom_torsion_atom_site_label_2
_geom_torsion_atom_site_label_3
_geom_torsion_atom_site_label_4
_geom_torsion
_geom_torsion_site_symmetry_1
_geom_torsion_site_symmetry_4
C2 C1 C3 C2 -0.3(4) 2_556 .
C2 C1 C3 C4 179.4(2) 2_556 .
C1 C2 C3 C1 0.3(4) 2_556 .
C1 C2 C3 C4 -179.4(2) 2_556 .
C5 C6 C7 C8 124.7(2) . .
C19 C6 C7 C8 4.3(3) . .
C13 C6 C7 C8 -116.6(2) . .
C5 C6 C7 C12 -55.5(3) . .
C19 C6 C7 C12 -175.92(19) . .
C13 C6 C7 C12 63.2(3) . .
C12 C7 C8 C9 1.0(3) . .
C6 C7 C8 C9 -179.2(2) . .
C26 O2 C9 C10 0.7(4) . .
C26 O2 C9 C8 -179.3(2) . .
C7 C8 C9 O2 177.7(2) . .
C7 C8 C9 C10 -2.4(3) . .
O2 C9 C10 C11 -178.4(2) . .
C8 C9 C10 C11 1.6(3) . .
C9 C10 C11 C12 0.4(4) . .
C10 C11 C12 C7 -1.8(4) . .
C8 C7 C12 C11 1.1(3) . .
C6 C7 C12 C11 -178.7(2) . .
C5 C6 C13 C14 140.4(2) . .
C19 C6 C13 C14 -100.5(2) . .
C7 C6 C13 C14 22.2(3) . .
C5 C6 C13 C18 -44.2(3) . .
C19 C6 C13 C18 74.9(2) . .
C7 C6 C13 C18 -162.4(2) . .
C18 C13 C14 C15 -0.2(4) . .
C6 C13 C14 C15 175.2(2) . .
C25 O1 C15 C16 -4.1(4) . .
C25 O1 C15 C14 175.1(2) . .
C13 C14 C15 O1 -178.9(2) . .
C13 C14 C15 C16 0.4(4) . .
O1 C15 C16 C17 178.7(2) . .
C14 C15 C16 C17 -0.4(4) . .
C15 C16 C17 C18 0.4(4) . .
C16 C17 C18 C13 -0.2(4) . .
C14 C13 C18 C17 0.2(3) . .
C6 C13 C18 C17 -175.4(2) . .
C5 C6 C19 C20 -32.3(3) . .
C7 C6 C19 C20 86.9(3) . .
C13 C6 C19 C20 -150.7(2) . .
C5 C6 C19 C24 149.9(2) . .
C7 C6 C19 C24 -91.0(2) . .
C13 C6 C19 C24 31.5(3) . .
C24 C19 C20 C21 0.0(3) . .
C6 C19 C20 C21 -177.9(2) . .
C27 O3 C21 C20 -173.5(2) . .
C27 O3 C21 C22 7.2(3) . .
C19 C20 C21 O3 179.4(2) . .
C19 C20 C21 C22 -1.2(4) . .
O3 C21 C22 C23 -179.4(2) . .
C20 C21 C22 C23 1.3(3) . .
C21 C22 C23 C24 -0.2(4) . .
C22 C23 C24 C19 -1.0(4) . .
C20 C19 C24 C23 1.1(3) . .
C6 C19 C24 C23 179.0(2) . .
C3S C1S C2S C3S 0.8(5) 2_566 .
C1S C2S C3S C1S -0.8(5) . 2_566
